data_7704852
loop_
_publ_author_name
'Zhao, Dan'
'Xue, Yali'
'Zhang, Ruijuan'
'Fan, Yanping'
'Liu, Baozhong'
'Li, Yanan'
'Zhang, Shirui'

_publ_section_title
;
 Design, synthesis, crystal structure and luminescent properties
 introduced by Eu<sup>3+</sup> of a new type of rare-earth borophosphate
 CsNa<sub>2</sub>REE<sub>2</sub>(BO<sub>3</sub>)(PO<sub>4</sub>)<sub>2</sub>
 (REE = Y, Gd).
;
_journal_issue 29
_journal_name_full 'Dalton transactions (Cambridge, England : 2003)'
_journal_page_first 10104
_journal_page_last 10113
_journal_paper_doi 10.1039/d0dt00389a
_journal_volume 49
_journal_year 2020
_chemical_formula_sum 'B Cs Gd2 Na2 O11 P2'
_chemical_formula_weight 742.14
_space_group_crystal_system orthorhombic
_space_group_IT_number 63
_space_group_name_Hall '-C 2c 2'
_space_group_name_H-M_alt 'C m c m'
_audit_creation_method SHELXL-2017/1
_audit_update_record
;
2019-09-01 deposited with the CCDC.	2020-06-29 downloaded from the CCDC.
;
_cell_angle_alpha 90
_cell_angle_beta 90
_cell_angle_gamma 90
_cell_formula_units_Z 4
_cell_length_a 7.0291(6)
_cell_length_b 15.1435(13)
_cell_length_c 10.6895(9)
_cell_measurement_reflns_used 1329
_cell_measurement_temperature 296(2)
_cell_measurement_theta_max 24.15
_cell_measurement_theta_min 3.48
_cell_volume 1137.85(17)
_computing_cell_refinement 'Bruker Apex2'
_computing_data_collection 'Bruker Apex2'
_computing_data_reduction 'Bruker Apex2'
_computing_molecular_graphics 'SHELXL-2017/1 (Sheldrick, 2017)'
_computing_publication_material 'SHELXL-2017/1 (Sheldrick, 2017)'
_computing_structure_refinement 'SHELXL-2017/1 (Sheldrick, 2017)'
_computing_structure_solution 'SHELXL-2017/1 (Sheldrick, 2017)'
_diffrn_ambient_temperature 296(2)
_diffrn_detector_area_resol_mean 83.33
_diffrn_measured_fraction_theta_full 0.998
_diffrn_measured_fraction_theta_max 0.991
_diffrn_measurement_device_type 'Bruker Apex 2 CCD'
_diffrn_measurement_method '\w scans'
_diffrn_radiation_type MoK\a
_diffrn_radiation_wavelength 0.71073
_diffrn_reflns_av_R_equivalents 0.0336
_diffrn_reflns_av_unetI/netI 0.0258
_diffrn_reflns_Laue_measured_fraction_full 0.998
_diffrn_reflns_Laue_measured_fraction_max 0.991
_diffrn_reflns_limit_h_max 9
_diffrn_reflns_limit_h_min -9
_diffrn_reflns_limit_k_max 19
_diffrn_reflns_limit_k_min -15
_diffrn_reflns_limit_l_max 13
_diffrn_reflns_limit_l_min -14
_diffrn_reflns_number 3759
_diffrn_reflns_point_group_measured_fraction_full 0.998
_diffrn_reflns_point_group_measured_fraction_max 0.991
_diffrn_reflns_theta_full 25.242
_diffrn_reflns_theta_max 28.278
_diffrn_reflns_theta_min 2.690
_exptl_absorpt_coefficient_mu 15.115
_exptl_absorpt_correction_T_max 0.358
_exptl_absorpt_correction_T_min 0.113
_exptl_absorpt_correction_type multi-scan
_exptl_crystal_colour colorless
_exptl_crystal_density_diffrn 4.332
_exptl_crystal_description block
_exptl_crystal_F_000 1312
_exptl_crystal_size_max 0.190
_exptl_crystal_size_mid 0.170
_exptl_crystal_size_min 0.150
_refine_diff_density_max 1.222
_refine_diff_density_min -1.002
_refine_diff_density_rms 0.222
_refine_ls_extinction_coef 0.00563(17)
_refine_ls_extinction_expression Fc^*^=kFc[1+0.001xFc^2^\l^3^/sin(2\q)]^-1/4^
_refine_ls_extinction_method 'SHELXL-2017/1 (Sheldrick 2017)'
_refine_ls_goodness_of_fit_ref 1.119
_refine_ls_hydrogen_treatment undef
_refine_ls_matrix_type full
_refine_ls_number_parameters 59
_refine_ls_number_reflns 799
_refine_ls_number_restraints 0
_refine_ls_restrained_S_all 1.119
_refine_ls_R_factor_all 0.0194
_refine_ls_R_factor_gt 0.0180
_refine_ls_shift/su_max 0.001
_refine_ls_shift/su_mean 0.000
_refine_ls_structure_factor_coef Fsqd
_refine_ls_weighting_details 'w=1/[\s^2^(Fo^2^)+(0.0182P)^2^+1.3990P] where P=(Fo^2^+2Fc^2^)/3'
_refine_ls_weighting_scheme calc
_refine_ls_wR_factor_gt 0.0399
_refine_ls_wR_factor_ref 0.0403
_reflns_Friedel_coverage 0.000
_reflns_number_gt 758
_reflns_number_total 799
_reflns_threshold_expression 'I > 2\s(I)'
_cod_data_source_file d0dt00389a2.cif
_cod_data_source_block Gd
_cod_depositor_comments 'Adding full bibliography for 7704850--7704852.cif.'
_cod_database_code 7704852
_shelx_shelxl_version_number 2017/1
_shelx_space_group_comment
;
The symmetry employed for this shelxl refinement is uniquely defined
by the following loop, which should always be used as a source of
symmetry information in preference to the above space-group names.
They are only intended as comments.
;
_shelx_estimated_absorpt_t_min 0.161
_shelx_estimated_absorpt_t_max 0.210
_publcif_funding_html
;
;

loop_
_space_group_symop_operation_xyz
'x, y, z'
'-x, -y, z+1/2'
'x, -y, -z'
'-x, y, -z+1/2'
'x+1/2, y+1/2, z'
'-x+1/2, -y+1/2, z+1/2'
'x+1/2, -y+1/2, -z'
'-x+1/2, y+1/2, -z+1/2'
'-x, -y, -z'
'x, y, -z-1/2'
'-x, y, z'
'x, -y, z-1/2'
'-x+1/2, -y+1/2, -z'
'x+1/2, y+1/2, -z-1/2'
'-x+1/2, y+1/2, z'
'x+1/2, -y+1/2, z-1/2'

loop_
_atom_site_label
_atom_site_type_symbol
_atom_site_fract_x
_atom_site_fract_y
_atom_site_fract_z
_atom_site_U_iso_or_equiv
_atom_site_adp_type
_atom_site_occupancy
_atom_site_site_symmetry_order
_atom_site_calc_flag
_atom_site_refinement_flags_posn
_atom_site_refinement_flags_adp
_atom_site_refinement_flags_occupancy
_atom_site_disorder_assembly
_atom_site_disorder_group
Cs1 Cs 0.500000 0.01515(4) 0.250000 0.03094(16) Uani 1 4 d S T P . .
Na1 Na 0.2435(3) 0.24546(14) 0.750000 0.0207(5) Uani 1 2 d S T P . .
Gd1 Gd 0.000000 0.11946(2) 0.52940(2) 0.00548(11) Uani 1 2 d S T P . .
B1 B 0.000000 -0.0173(5) 0.250000 0.0084(14) Uani 1 4 d S T P . .
P1 P 0.000000 0.31732(8) 0.47688(10) 0.0069(2) Uani 1 2 d S T P . .
O1 O 0.000000 0.2376(2) 0.3868(3) 0.0126(7) Uani 1 2 d S T P . .
O2 O 0.000000 0.2759(2) 0.6080(3) 0.0128(7) Uani 1 2 d S T P . .
O3 O 0.1763(4) 0.37351(15) 0.4538(3) 0.0168(6) Uani 1 1 d . . . . .
O4 O 0.000000 0.0234(2) 0.3650(3) 0.0134(7) Uani 1 2 d S T P . .
O5 O 0.000000 -0.1093(3) 0.250000 0.0135(10) Uani 1 4 d S T P . .

loop_
_atom_site_aniso_label
_atom_site_aniso_U_11
_atom_site_aniso_U_22
_atom_site_aniso_U_33
_atom_site_aniso_U_23
_atom_site_aniso_U_13
_atom_site_aniso_U_12
Cs1 0.0319(3) 0.0232(3) 0.0377(3) 0.000 0.000 0.000
Na1 0.0111(10) 0.0387(13) 0.0122(9) 0.000 0.000 0.0009(9)
Gd1 0.00515(15) 0.00669(15) 0.00459(14) -0.00015(8) 0.000 0.000
B1 0.008(3) 0.012(4) 0.005(3) 0.000 0.000 0.000
P1 0.0047(5) 0.0085(6) 0.0076(6) 0.0015(4) 0.000 0.000
O1 0.0186(17) 0.0119(17) 0.0074(16) -0.0023(13) 0.000 0.000
O2 0.0162(17) 0.0124(17) 0.0097(17) 0.0000(13) 0.000 0.000
O3 0.0067(14) 0.0160(14) 0.0277(15) 0.0066(10) 0.0008(11) -0.0028(9)
O4 0.0233(19) 0.0096(16) 0.0071(15) -0.0020(13) 0.000 0.000
O5 0.023(3) 0.011(2) 0.006(2) 0.000 0.000 0.000

loop_
_atom_type_symbol
_atom_type_description
_atom_type_scat_dispersion_real
_atom_type_scat_dispersion_imag
_atom_type_scat_source
B B 0.0013 0.0007 'International Tables Vol C Tables 4.2.6.8 and 6.1.1.4'
O O 0.0106 0.0060 'International Tables Vol C Tables 4.2.6.8 and 6.1.1.4'
Na Na 0.0362 0.0249 'International Tables Vol C Tables 4.2.6.8 and 6.1.1.4'
P P 0.1023 0.0942 'International Tables Vol C Tables 4.2.6.8 and 6.1.1.4'
Cs Cs -0.3680 2.1192 'International Tables Vol C Tables 4.2.6.8 and 6.1.1.4'
Gd Gd -0.1653 3.9035 'International Tables Vol C Tables 4.2.6.8 and 6.1.1.4'

loop_
_geom_angle_atom_site_label_1
_geom_angle_atom_site_label_2
_geom_angle_atom_site_label_3
_geom_angle
_geom_angle_site_symmetry_1
_geom_angle_site_symmetry_3
_geom_angle_publ_flag
O4 B1 O4 126.7(7) . 10_556 ?
O4 B1 O5 116.7(3) . . ?
O4 B1 O5 116.7(3) 10_556 . ?
O3 P1 O3 108.9(2) . 11 ?
O3 P1 O2 112.08(13) . . ?
O3 P1 O2 112.08(13) 11 . ?
O3 P1 O1 109.63(13) . . ?
O3 P1 O1 109.63(13) 11 . ?
O2 P1 O1 104.44(19) . . ?

loop_
_geom_bond_atom_site_label_1
_geom_bond_atom_site_label_2
_geom_bond_distance
_geom_bond_site_symmetry_2
_geom_bond_publ_flag
Cs1 O3 3.299(3) 8_545 ?
Cs1 O3 3.299(3) 14_546 ?
Cs1 O3 3.299(3) 15_545 ?
Cs1 O3 3.299(3) 5_545 ?
Cs1 O2 3.510(3) 13_556 ?
Cs1 O2 3.510(3) 6_554 ?
Cs1 O4 3.7253(11) . ?
Cs1 O4 3.7253(11) 1_655 ?
Cs1 O4 3.7253(11) 10_556 ?
Cs1 O4 3.7253(11) 10_656 ?
Na1 O2 2.334(3) 10_557 ?
Na1 O2 2.334(3) . ?
Na1 O1 2.336(3) 6 ?
Na1 O1 2.336(3) 13_556 ?
Na1 O5 2.680(4) 9_556 ?
Na1 O3 2.883(3) 13_556 ?
Na1 O3 2.883(3) 6 ?
Gd1 O4 2.281(3) . ?
Gd1 O3 2.285(3) 13_556 ?
Gd1 O3 2.285(3) 7_456 ?
Gd1 O1 2.350(3) . ?
Gd1 O5 2.3631(4) 9_556 ?
Gd1 O4 2.441(3) 9_556 ?
Gd1 O2 2.513(3) . ?
B1 O4 1.375(5) . ?
B1 O4 1.375(5) 10_556 ?
B1 O5 1.393(9) . ?
P1 O3 1.523(3) . ?
P1 O3 1.523(3) 11 ?
P1 O2 1.535(4) . ?
P1 O1 1.544(3) . ?
